data_1522030
loop_
_publ_author_name
'Teresiak, A.'
'Kubis, M.'
'Wolf, M.'
'Mattern, N.'
'Gruner, J.W.'
'Mueller, K.H.'

_publ_section_title
;
 Influence of nitrogenation on structure development and magnetic
 properties of mechanically alloyed and annealed Sm - Fe powders
;
_journal_name_full 'Journal of Alloys Compd.'
_journal_page_first 212
_journal_page_last 220
_journal_volume 292
_journal_year 1999
_chemical_formula_sum 'Fe5.667 N1.044 Sm0.667'
_chemical_name_systematic 'Sm0.667 Fe5.667 N1.044'
_space_group_IT_number 191
_symmetry_space_group_name_Hall '-P 6 2'
_symmetry_space_group_name_H-M 'P 6/m m m'
_cell_angle_alpha 90
_cell_angle_beta 90
_cell_angle_gamma 120
_cell_formula_units_Z 1
_cell_length_a 5.0362
_cell_length_b 5.0362
_cell_length_c 4.225
_cell_volume 92.803
_citation_journal_id_ASTM JALCEU
_cod_data_source_file Teresiak_JALCEU_1999_35.cif
_cod_data_source_block Fe5.667N1.044Sm0.667
_cod_original_cell_volume 92.80327
_cod_database_code 1522030

loop_
_symmetry_equiv_pos_as_xyz
x,y,z
x-y,x,z
-y,x-y,z
-x,-y,z
-x+y,-x,z
y,-x+y,z
-y,-x,-z
x-y,-y,-z
x,x-y,-z
y,x,-z
-x+y,y,-z
-x,-x+y,-z
-x,-y,-z
-x+y,-x,-z
y,-x+y,-z
x,y,-z
x-y,x,-z
-y,x-y,-z
y,x,z
-x+y,y,z
-x,-x+y,z
-y,-x,z
x-y,-y,z
x,x-y,z

loop_
_atom_site_label
_atom_site_type_symbol
_atom_site_fract_x
_atom_site_fract_y
_atom_site_fract_z
_atom_site_occupancy
_atom_site_U_iso_or_equiv
Sm1 Sm 0 0 0 0.667 0.0
N1 N 0.5 0 0 0.348 0.0
Fe1 Fe 0 0 0.274 0.333 0.0
Fe3 Fe 0.5 0 0.5 1 0.0
Fe2 Fe 0.284 0.568 0 0.333 0.0
